data_7710767
loop_
_publ_author_name
'Barnard, Peter'
'Mather , Joel'
'Wyllie, Jessica Anne'
'Hamilton, Alex'
'Soares da Costa, Tatiana P.'

_publ_section_title
;
 Antibacterial silver and gold complexes of imidazole and 1,2,4-triazole
 derived N-heterocyclic carbenes
;
_journal_name_full 'Dalton Transactions'
_journal_paper_doi 10.1039/D2DT01657E
_journal_year 2022
_chemical_formula_moiety 'C20 H32 Au2 N12, 2(Br), H2 O'
_chemical_formula_sum 'C20 H34 Au2 Br2 N12 O'
_chemical_formula_weight 1012.34
_space_group_crystal_system triclinic
_space_group_IT_number 2
_space_group_name_Hall '-P 1'
_space_group_name_H-M_alt 'P -1'
_atom_sites_solution_hydrogens mixed
_atom_sites_solution_primary iterative
_audit_creation_date 2021-07-26
_audit_creation_method
;
Olex2 1.3
(compiled 2020.11.12 svn.r5f609507 for OlexSys, GUI svn.r6272)
;
_audit_update_record
;
2022-07-13 deposited with the CCDC.	2022-07-15 downloaded from the CCDC.
;
_cell_angle_alpha 99.8735(4)
_cell_angle_beta 90.4278(5)
_cell_angle_gamma 112.6243(6)
_cell_formula_units_Z 2
_cell_length_a 9.54745(7)
_cell_length_b 9.97551(6)
_cell_length_c 17.05412(8)
_cell_measurement_reflns_used 25868
_cell_measurement_temperature 149.99(10)
_cell_measurement_theta_max 71.1010
_cell_measurement_theta_min 4.8840
_cell_volume 1472.227(17)
_computing_cell_refinement 'CrysAlisPro 1.171.40.53 (Rigaku OD, 2019)'
_computing_data_collection 'CrysAlisPro 1.171.40.53 (Rigaku OD, 2019)'
_computing_data_reduction 'CrysAlisPro 1.171.40.53 (Rigaku OD, 2019)'
_computing_molecular_graphics 'Olex2 1.3 (Dolomanov et al., 2009)'
_computing_publication_material 'Olex2 1.3 (Dolomanov et al., 2009)'
_computing_structure_refinement 'SHELXL 2014/7 (Sheldrick, 2015)'
_computing_structure_solution
;
Superflip  (Palatinus & Chapuis, 2007;Palatinus & van der Lee, 2008;
Palatinus et al., 2012)
;
_diffrn_ambient_temperature 149.99(10)
_diffrn_measured_fraction_theta_full 1.000
_diffrn_measured_fraction_theta_max 1.000
_diffrn_measurement_device_type 'Rigaku Oxford Diffraction SuperNova'
_diffrn_radiation_type CuK\a
_diffrn_radiation_wavelength 1.54184
_diffrn_reflns_av_R_equivalents 0.0522
_diffrn_reflns_av_unetI/netI 0.0227
_diffrn_reflns_Laue_measured_fraction_full 1.000
_diffrn_reflns_Laue_measured_fraction_max 1.000
_diffrn_reflns_limit_h_max 11
_diffrn_reflns_limit_h_min -11
_diffrn_reflns_limit_k_max 11
_diffrn_reflns_limit_k_min -11
_diffrn_reflns_limit_l_max 20
_diffrn_reflns_limit_l_min -19
_diffrn_reflns_number 26139
_diffrn_reflns_point_group_measured_fraction_full 1.000
_diffrn_reflns_point_group_measured_fraction_max 1.000
_diffrn_reflns_theta_full 65.083
_diffrn_reflns_theta_max 65.082
_diffrn_reflns_theta_min 4.891
_exptl_absorpt_coefficient_mu 21.953
_exptl_absorpt_correction_T_max 0.97504
_exptl_absorpt_correction_T_min 0.97504
_exptl_absorpt_correction_type multi-scan
_exptl_absorpt_process_details
;
CrysAlisPro 1.171.40.36a (Rigaku Oxford Diffraction, 2018)
Spherical absorption correction
 using equivalent radius and absorption coefficient.
Empirical absorption correction using spherical harmonics,
 implemented in SCALE3 ABSPACK scaling algorithm.
;
_exptl_crystal_colour 'clear colourless'
_exptl_crystal_colour_lustre clear
_exptl_crystal_colour_primary colourless
_exptl_crystal_density_diffrn 2.284
_exptl_crystal_description plank
_exptl_crystal_F_000 948
_exptl_crystal_size_max 0.06
_exptl_crystal_size_mid 0.02
_exptl_crystal_size_min 0.02
_refine_diff_density_max 2.678
_refine_diff_density_min -2.257
_refine_diff_density_rms 0.202
_refine_ls_extinction_coef 0.00076(5)
_refine_ls_extinction_expression Fc^*^=kFc[1+0.001xFc^2^\l^3^/sin(2\q)]^-1/4^
_refine_ls_extinction_method 'SHELXL-2014/7 (Sheldrick 2014'
_refine_ls_goodness_of_fit_ref 1.188
_refine_ls_hydrogen_treatment constr
_refine_ls_matrix_type full
_refine_ls_number_parameters 342
_refine_ls_number_reflns 5012
_refine_ls_number_restraints 0
_refine_ls_restrained_S_all 1.188
_refine_ls_R_factor_all 0.0335
_refine_ls_R_factor_gt 0.0334
_refine_ls_shift/su_max 0.001
_refine_ls_shift/su_mean 0.000
_refine_ls_structure_factor_coef Fsqd
_refine_ls_weighting_details 'w=1/[\s^2^(Fo^2^)+(0.0501P)^2^+6.3854P] where P=(Fo^2^+2Fc^2^)/3'
_refine_ls_weighting_scheme calc
_refine_ls_wR_factor_gt 0.0876
_refine_ls_wR_factor_ref 0.0876
_reflns_Friedel_coverage 0.000
_reflns_number_gt 5008
_reflns_number_total 5012
_reflns_threshold_expression 'I > 2\s(I)'
_cod_data_source_file d2dt01657e2.cif
_cod_data_source_block 5b
_cod_original_cell_volume 1472.226(16)
_cod_database_code 7710767
_shelx_shelxl_version_number 2014/7
_shelx_space_group_comment
;
The symmetry employed for this shelxl refinement is uniquely defined
by the following loop, which should always be used as a source of
symmetry information in preference to the above space-group names.
They are only intended as comments.
;
_shelx_estimated_absorpt_t_max 0.668
_shelx_estimated_absorpt_t_min 0.353
_olex2_refinement_description
;
1. Fixed Uiso
 At 1.2 times of:
  All C(H) groups, All C(H,H) groups
 At 1.5 times of:
  All C(H,H,H) groups, All O(H,H) groups
2.a Free rotating group:
 O1(H1A,H1B)
2.b Secondary CH2 refined with riding coordinates:
 C15(H15A,H15B), C19(H19A,H19B), C6(H6A,H6B), C5(H5A,H5B), C17(H17A,H17B),
 C9(H9A,H9B), C7(H7A,H7B), C16(H16A,H16B)
2.c Aromatic/amide H refined with riding coordinates:
 C2(H2), C14(H14), C4(H4), C12(H12)
2.d Idealised Me refined as rotating group:
 C18(H18A,H18B,H18C), C10(H10A,H10B,H10C), C20(H20A,H20B,H20C), C8(H8A,H8B,H8C)
;
_olex2_diffrn_ambient_temperature_device 'Oxford Cryosystems'
_olex2_exptl_crystal_mounting_method 'The crystal was mounted on a mylar loop in perfluoroether oil'
_olex2_submission_special_instructions 'No special instructions were received'

loop_
_space_group_symop_operation_xyz
'x, y, z'
'-x, -y, -z'

loop_
_atom_site_label
_atom_site_type_symbol
_atom_site_fract_x
_atom_site_fract_y
_atom_site_fract_z
_atom_site_U_iso_or_equiv
_atom_site_adp_type
_atom_site_occupancy
_atom_site_site_symmetry_order
_atom_site_calc_flag
_atom_site_refinement_flags_posn
_atom_site_refinement_flags_adp
_atom_site_refinement_flags_occupancy
_atom_site_disorder_assembly
_atom_site_disorder_group
Au2 Au 0.61401(2) -0.00135(2) 0.16109(2) 0.01488(11) Uani 1 1 d . . . . .
Au1 Au 0.55338(2) 0.26339(2) 0.31149(2) 0.01581(11) Uani 1 1 d . . . . .
Br1 Br 0.37233(7) 0.53598(7) 0.30674(4) 0.02493(16) Uani 1 1 d . . . . .
Br2 Br 0.82187(8) 0.79583(8) 0.07300(4) 0.03218(18) Uani 1 1 d . . . . .
N11 N 0.8199(5) 0.0202(5) 0.3014(3) 0.0194(10) Uani 1 1 d . . . . .
N10 N 0.9293(6) 0.2030(5) 0.2464(3) 0.0162(10) Uani 1 1 d . . . . .
C11 C 0.7625(6) 0.4211(6) 0.3437(3) 0.0148(11) Uani 1 1 d . . . . .
N4 N 0.3483(5) 0.0029(5) 0.0640(3) 0.0157(9) Uani 1 1 d . . . . .
N5 N 0.3496(6) -0.2122(5) 0.0399(3) 0.0176(10) Uani 1 1 d . . . . .
N1 N 0.2497(5) 0.0627(6) 0.2166(3) 0.0179(10) Uani 1 1 d . . . . .
N2 N 0.3023(5) -0.0347(5) 0.3076(3) 0.0199(10) Uani 1 1 d . . . . .
N7 N 0.8809(5) 0.4662(5) 0.2966(3) 0.0167(10) Uani 1 1 d . . . . .
N12 N 0.9564(6) 0.1006(6) 0.3470(3) 0.0238(11) Uani 1 1 d . . . . .
C3 C 0.4256(6) -0.0780(7) 0.0844(3) 0.0177(12) Uani 1 1 d . . . . .
N8 N 0.8235(5) 0.4998(5) 0.4163(3) 0.0169(10) Uani 1 1 d . . . . .
C13 C 0.8012(6) 0.0787(6) 0.2401(3) 0.0155(11) Uani 1 1 d . . . . .
C1 C 0.3537(6) 0.0901(6) 0.2785(3) 0.0155(11) Uani 1 1 d . . . . .
C15 C 0.8752(7) 0.4097(6) 0.2111(3) 0.0195(12) Uani 1 1 d . . . . .
H15A H 0.9153 0.4937 0.1826 0.023 Uiso 1 1 calc R U . . .
H15B H 0.7682 0.3496 0.1902 0.023 Uiso 1 1 calc R U . . .
N3 N 0.1702(6) -0.1402(6) 0.2666(3) 0.0252(11) Uani 1 1 d . . . . .
C19 C 0.7200(7) -0.1212(7) 0.3216(4) 0.0210(12) Uani 1 1 d . . . . .
H19A H 0.6248 -0.1635 0.2861 0.025 Uiso 1 1 calc R U . . .
H19B H 0.6928 -0.1039 0.3773 0.025 Uiso 1 1 calc R U . . .
N6 N 0.2292(6) -0.2203(6) -0.0075(3) 0.0228(11) Uani 1 1 d . . . . .
N9 N 0.9737(6) 0.5926(6) 0.4179(3) 0.0239(11) Uani 1 1 d . . . . .
C18 C 0.7066(9) 0.6391(9) 0.5066(4) 0.0335(16) Uani 1 1 d . . . . .
H18A H 0.6408 0.6385 0.4621 0.050 Uiso 1 1 calc R U . . .
H18B H 0.8008 0.7282 0.5135 0.050 Uiso 1 1 calc R U . . .
H18C H 0.6538 0.6383 0.5557 0.050 Uiso 1 1 calc R U . . .
C2 C 0.1432(7) -0.0767(7) 0.2117(4) 0.0238(13) Uani 1 1 d . . . . .
H2 H 0.0591 -0.1220 0.1727 0.029 Uiso 1 1 calc R U . . .
C10 C 0.2532(9) -0.4459(7) 0.0880(4) 0.0333(16) Uani 1 1 d . . . . .
H10A H 0.1527 -0.4748 0.0604 0.050 Uiso 1 1 calc R U . . .
H10B H 0.2560 -0.3924 0.1423 0.050 Uiso 1 1 calc R U . . .
H10C H 0.2728 -0.5346 0.0906 0.050 Uiso 1 1 calc R U . . .
C6 C 0.3768(7) 0.1560(7) 0.0997(3) 0.0193(12) Uani 1 1 d . . . . .
H6A H 0.3698 0.2103 0.0573 0.023 Uiso 1 1 calc R U . . .
H6B H 0.4808 0.2051 0.1267 0.023 Uiso 1 1 calc R U . . .
C14 C 1.0205(7) 0.2124(6) 0.3111(4) 0.0208(12) Uani 1 1 d . . . . .
H14 H 1.1174 0.2897 0.3276 0.025 Uiso 1 1 calc R U . . .
C4 C 0.2310(7) -0.0875(7) 0.0090(3) 0.0213(12) Uani 1 1 d . . . . .
H4 H 0.1599 -0.0572 -0.0141 0.026 Uiso 1 1 calc R U . . .
C12 C 1.0057(7) 0.5680(6) 0.3435(4) 0.0215(12) Uani 1 1 d . . . . .
H12 H 1.1028 0.6147 0.3248 0.026 Uiso 1 1 calc R U . . .
C5 C 0.2609(7) 0.1606(6) 0.1598(3) 0.0188(12) Uani 1 1 d . . . . .
H5A H 0.2907 0.2632 0.1894 0.023 Uiso 1 1 calc R U . . .
H5B H 0.1599 0.1303 0.1309 0.023 Uiso 1 1 calc R U . . .
C17 C 0.7447(7) 0.5027(7) 0.4890(4) 0.0253(13) Uani 1 1 d . . . . .
H17A H 0.8098 0.5025 0.5344 0.030 Uiso 1 1 calc R U . . .
H17B H 0.6496 0.4127 0.4830 0.030 Uiso 1 1 calc R U . . .
C9 C 0.3730(8) -0.3477(7) 0.0433(4) 0.0254(13) Uani 1 1 d . . . . .
H9A H 0.4748 -0.3219 0.0700 0.031 Uiso 1 1 calc R U . . .
H9B H 0.3695 -0.4014 -0.0117 0.031 Uiso 1 1 calc R U . . .
C7 C 0.3689(8) -0.0666(7) 0.3761(4) 0.0256(13) Uani 1 1 d . . . . .
H7A H 0.4769 0.0025 0.3872 0.031 Uiso 1 1 calc R U . . .
H7B H 0.3656 -0.1684 0.3630 0.031 Uiso 1 1 calc R U . . .
C16 C 0.9683(7) 0.3163(6) 0.1958(3) 0.0179(11) Uani 1 1 d . . . . .
H16A H 0.9503 0.2671 0.1389 0.021 Uiso 1 1 calc R U . . .
H16B H 1.0778 0.3810 0.2064 0.021 Uiso 1 1 calc R U . . .
C20 C 0.7957(8) -0.2294(7) 0.3131(4) 0.0292(14) Uani 1 1 d . . . . .
H20A H 0.8291 -0.2413 0.2591 0.044 Uiso 1 1 calc R U . . .
H20B H 0.7233 -0.3251 0.3224 0.044 Uiso 1 1 calc R U . . .
H20C H 0.8840 -0.1923 0.3522 0.044 Uiso 1 1 calc R U . . .
C8 C 0.2853(9) -0.0518(9) 0.4493(4) 0.0384(17) Uani 1 1 d . . . . .
H8A H 0.1763 -0.1118 0.4367 0.058 Uiso 1 1 calc R U . . .
H8B H 0.3010 0.0521 0.4670 0.058 Uiso 1 1 calc R U . . .
H8C H 0.3241 -0.0861 0.4919 0.058 Uiso 1 1 calc R U . . .
O1 O 0.5903(6) 0.4941(6) 0.1539(3) 0.0387(12) Uani 1 1 d G . . . .
H1A H 0.5456 0.5146 0.1943 0.058 Uiso 1 1 d G U . . .
H1B H 0.6620 0.5724 0.1462 0.058 Uiso 1 1 d G U . . .

loop_
_atom_site_aniso_label
_atom_site_aniso_U_11
_atom_site_aniso_U_22
_atom_site_aniso_U_33
_atom_site_aniso_U_23
_atom_site_aniso_U_13
_atom_site_aniso_U_12
Au2 0.01355(15) 0.01553(15) 0.01385(15) 0.00489(9) 0.00070(9) 0.00296(10)
Au1 0.01282(15) 0.01475(15) 0.01530(15) 0.00432(9) 0.00172(9) -0.00016(10)
Br1 0.0200(3) 0.0217(3) 0.0262(3) 0.0046(2) 0.0053(2) 0.0006(3)
Br2 0.0297(4) 0.0394(4) 0.0285(4) 0.0052(3) -0.0061(3) 0.0153(3)
N11 0.017(2) 0.015(2) 0.024(2) 0.0053(19) -0.0014(19) 0.002(2)
N10 0.018(2) 0.013(2) 0.016(2) 0.0026(18) -0.0005(18) 0.005(2)
C11 0.010(3) 0.009(3) 0.021(3) 0.004(2) 0.001(2) -0.001(2)
N4 0.012(2) 0.020(2) 0.013(2) 0.0051(18) 0.0015(17) 0.0036(19)
N5 0.018(2) 0.020(3) 0.015(2) 0.0063(19) 0.0018(19) 0.006(2)
N1 0.014(2) 0.021(3) 0.016(2) 0.0035(19) 0.0025(19) 0.004(2)
N2 0.013(2) 0.019(3) 0.021(2) 0.006(2) 0.0021(19) -0.002(2)
N7 0.018(2) 0.012(2) 0.020(2) 0.0068(18) 0.0036(19) 0.0049(19)
N12 0.025(3) 0.021(3) 0.023(3) 0.005(2) -0.005(2) 0.006(2)
C3 0.013(3) 0.025(3) 0.011(2) 0.006(2) 0.005(2) 0.003(2)
N8 0.012(2) 0.011(2) 0.023(2) 0.0024(18) -0.0018(19) -0.0006(18)
C13 0.015(3) 0.017(3) 0.013(3) 0.000(2) -0.001(2) 0.007(2)
C1 0.015(3) 0.015(3) 0.013(3) 0.003(2) 0.005(2) 0.001(2)
C15 0.020(3) 0.021(3) 0.020(3) 0.012(2) 0.004(2) 0.007(2)
N3 0.019(3) 0.021(3) 0.025(3) 0.006(2) 0.001(2) -0.004(2)
C19 0.017(3) 0.019(3) 0.027(3) 0.012(2) 0.004(2) 0.005(2)
N6 0.021(3) 0.025(3) 0.017(2) 0.001(2) -0.0046(19) 0.005(2)
N9 0.018(3) 0.020(3) 0.028(3) 0.002(2) 0.000(2) 0.003(2)
C18 0.041(4) 0.042(4) 0.021(3) 0.003(3) 0.004(3) 0.022(3)
C2 0.014(3) 0.026(3) 0.022(3) 0.002(2) 0.001(2) -0.002(2)
C10 0.045(4) 0.023(3) 0.032(4) 0.013(3) 0.013(3) 0.011(3)
C6 0.023(3) 0.024(3) 0.014(3) 0.009(2) 0.000(2) 0.010(2)
C14 0.018(3) 0.016(3) 0.024(3) 0.006(2) -0.002(2) 0.000(2)
C4 0.022(3) 0.028(3) 0.013(3) 0.007(2) 0.001(2) 0.008(3)
C12 0.014(3) 0.015(3) 0.034(3) 0.011(2) 0.008(2) 0.001(2)
C5 0.019(3) 0.018(3) 0.018(3) 0.003(2) 0.000(2) 0.006(2)
C17 0.023(3) 0.025(3) 0.024(3) 0.008(2) 0.003(2) 0.004(3)
C9 0.030(3) 0.023(3) 0.024(3) 0.002(2) 0.003(3) 0.012(3)
C7 0.030(3) 0.020(3) 0.025(3) 0.010(2) -0.001(3) 0.006(3)
C16 0.018(3) 0.019(3) 0.015(3) 0.005(2) 0.003(2) 0.005(2)
C20 0.033(4) 0.020(3) 0.038(4) 0.015(3) 0.009(3) 0.009(3)
C8 0.046(4) 0.043(4) 0.022(3) 0.010(3) 0.002(3) 0.011(4)
O1 0.045(3) 0.031(3) 0.040(3) 0.006(2) 0.011(2) 0.016(2)

loop_
_atom_type_symbol
_atom_type_description
_atom_type_scat_dispersion_real
_atom_type_scat_dispersion_imag
_atom_type_scat_source
C C 0.0181 0.0091 'International Tables Vol C Tables 4.2.6.8 and 6.1.1.4'
H H 0.0000 0.0000 'International Tables Vol C Tables 4.2.6.8 and 6.1.1.4'
Au Au -4.4197 7.2980 'International Tables Vol C Tables 4.2.6.8 and 6.1.1.4'
Br Br -0.6763 1.2805 'International Tables Vol C Tables 4.2.6.8 and 6.1.1.4'
N N 0.0311 0.0180 'International Tables Vol C Tables 4.2.6.8 and 6.1.1.4'
O O 0.0492 0.0322 'International Tables Vol C Tables 4.2.6.8 and 6.1.1.4'

loop_
_geom_angle_atom_site_label_1
_geom_angle_atom_site_label_2
_geom_angle_atom_site_label_3
_geom_angle
_geom_angle_site_symmetry_1
_geom_angle_site_symmetry_3
_geom_angle_publ_flag
C3 Au2 C13 178.6(2) . . ?
C11 Au1 C1 174.1(2) . . ?
N12 N11 C19 118.3(5) . . ?
C13 N11 N12 113.8(5) . . ?
C13 N11 C19 127.8(5) . . ?
C13 N10 C14 108.7(5) . . ?
C13 N10 C16 127.8(5) . . ?
C14 N10 C16 123.4(5) . . ?
N7 C11 Au1 127.6(4) . . ?
N8 C11 Au1 129.0(4) . . ?
N8 C11 N7 103.2(5) . . ?
C3 N4 C6 126.2(5) . . ?
C4 N4 C3 108.3(5) . . ?
C4 N4 C6 125.3(5) . . ?
C3 N5 N6 113.6(5) . . ?
C3 N5 C9 127.1(5) . . ?
N6 N5 C9 119.0(5) . . ?
C1 N1 C5 125.5(5) . . ?
C2 N1 C1 108.2(5) . . ?
C2 N1 C5 126.0(5) . . ?
C1 N2 N3 113.1(5) . . ?
C1 N2 C7 127.4(5) . . ?
N3 N2 C7 119.5(5) . . ?
C11 N7 C15 125.3(5) . . ?
C12 N7 C11 108.4(5) . . ?
C12 N7 C15 126.2(5) . . ?
C14 N12 N11 102.9(5) . . ?
N4 C3 Au2 126.1(4) . . ?
N5 C3 Au2 130.7(4) . . ?
N5 C3 N4 103.2(5) . . ?
C11 N8 N9 113.8(5) . . ?
C11 N8 C17 126.8(5) . . ?
N9 N8 C17 119.3(5) . . ?
N11 C13 Au2 126.0(4) . . ?
N11 C13 N10 103.7(5) . . ?
N10 C13 Au2 130.2(4) . . ?
N1 C1 Au1 129.5(4) . . ?
N2 C1 Au1 126.6(4) . . ?
N2 C1 N1 103.5(5) . . ?
N7 C15 H15A 109.5 . . ?
N7 C15 H15B 109.5 . . ?
N7 C15 C16 110.7(5) . . ?
H15A C15 H15B 108.1 . . ?
C16 C15 H15A 109.5 . . ?
C16 C15 H15B 109.5 . . ?
C2 N3 N2 103.4(5) . . ?
N11 C19 H19A 109.4 . . ?
N11 C19 H19B 109.4 . . ?
N11 C19 C20 111.4(5) . . ?
H19A C19 H19B 108.0 . . ?
C20 C19 H19A 109.4 . . ?
C20 C19 H19B 109.4 . . ?
C4 N6 N5 103.7(5) . . ?
C12 N9 N8 103.4(5) . . ?
H18A C18 H18B 109.5 . . ?
H18A C18 H18C 109.5 . . ?
H18B C18 H18C 109.5 . . ?
C17 C18 H18A 109.5 . . ?
C17 C18 H18B 109.5 . . ?
C17 C18 H18C 109.5 . . ?
N1 C2 H2 124.1 . . ?
N3 C2 N1 111.8(5) . . ?
N3 C2 H2 124.1 . . ?
H10A C10 H10B 109.5 . . ?
H10A C10 H10C 109.5 . . ?
H10B C10 H10C 109.5 . . ?
C9 C10 H10A 109.5 . . ?
C9 C10 H10B 109.5 . . ?
C9 C10 H10C 109.5 . . ?
N4 C6 H6A 109.6 . . ?
N4 C6 H6B 109.6 . . ?
N4 C6 C5 110.2(5) . . ?
H6A C6 H6B 108.1 . . ?
C5 C6 H6A 109.6 . . ?
C5 C6 H6B 109.6 . . ?
N10 C14 H14 124.6 . . ?
N12 C14 N10 110.8(5) . . ?
N12 C14 H14 124.6 . . ?
N4 C4 H4 124.4 . . ?
N6 C4 N4 111.2(5) . . ?
N6 C4 H4 124.4 . . ?
N7 C12 H12 124.5 . . ?
N9 C12 N7 111.1(5) . . ?
N9 C12 H12 124.5 . . ?
N1 C5 C6 111.7(5) . . ?
N1 C5 H5A 109.3 . . ?
N1 C5 H5B 109.3 . . ?
C6 C5 H5A 109.3 . . ?
C6 C5 H5B 109.3 . . ?
H5A C5 H5B 107.9 . . ?
N8 C17 C18 111.1(5) . . ?
N8 C17 H17A 109.4 . . ?
N8 C17 H17B 109.4 . . ?
C18 C17 H17A 109.4 . . ?
C18 C17 H17B 109.4 . . ?
H17A C17 H17B 108.0 . . ?
N5 C9 C10 111.0(5) . . ?
N5 C9 H9A 109.4 . . ?
N5 C9 H9B 109.4 . . ?
C10 C9 H9A 109.4 . . ?
C10 C9 H9B 109.4 . . ?
H9A C9 H9B 108.0 . . ?
N2 C7 H7A 109.3 . . ?
N2 C7 H7B 109.3 . . ?
N2 C7 C8 111.6(6) . . ?
H7A C7 H7B 108.0 . . ?
C8 C7 H7A 109.3 . . ?
C8 C7 H7B 109.3 . . ?
N10 C16 C15 111.9(5) . . ?
N10 C16 H16A 109.2 . . ?
N10 C16 H16B 109.2 . . ?
C15 C16 H16A 109.2 . . ?
C15 C16 H16B 109.2 . . ?
H16A C16 H16B 107.9 . . ?
C19 C20 H20A 109.5 . . ?
C19 C20 H20B 109.5 . . ?
C19 C20 H20C 109.5 . . ?
H20A C20 H20B 109.5 . . ?
H20A C20 H20C 109.5 . . ?
H20B C20 H20C 109.5 . . ?
C7 C8 H8A 109.5 . . ?
C7 C8 H8B 109.5 . . ?
C7 C8 H8C 109.5 . . ?
H8A C8 H8B 109.5 . . ?
H8A C8 H8C 109.5 . . ?
H8B C8 H8C 109.5 . . ?
H1A O1 H1B 109.5 . . ?

loop_
_geom_bond_atom_site_label_1
_geom_bond_atom_site_label_2
_geom_bond_distance
_geom_bond_site_symmetry_2
_geom_bond_publ_flag
Au2 C3 2.024(6) . ?
Au2 C13 2.036(5) . ?
Au1 C11 2.008(5) . ?
Au1 C1 2.013(5) . ?
N11 N12 1.383(7) . ?
N11 C13 1.323(8) . ?
N11 C19 1.468(7) . ?
N10 C13 1.353(8) . ?
N10 C14 1.368(8) . ?
N10 C16 1.475(7) . ?
C11 N7 1.368(7) . ?
C11 N8 1.339(8) . ?
N4 C3 1.366(8) . ?
N4 C6 1.462(8) . ?
N4 C4 1.365(8) . ?
N5 C3 1.338(8) . ?
N5 N6 1.368(7) . ?
N5 C9 1.462(8) . ?
N1 C1 1.361(8) . ?
N1 C2 1.358(8) . ?
N1 C5 1.466(7) . ?
N2 C1 1.336(7) . ?
N2 N3 1.378(7) . ?
N2 C7 1.463(8) . ?
N7 C15 1.463(7) . ?
N7 C12 1.367(8) . ?
N12 C14 1.307(8) . ?
N8 N9 1.372(7) . ?
N8 C17 1.457(8) . ?
C15 H15A 0.9900 . ?
C15 H15B 0.9900 . ?
C15 C16 1.511(8) . ?
N3 C2 1.292(9) . ?
C19 H19A 0.9900 . ?
C19 H19B 0.9900 . ?
C19 C20 1.502(9) . ?
N6 C4 1.301(8) . ?
N9 C12 1.311(8) . ?
C18 H18A 0.9800 . ?
C18 H18B 0.9800 . ?
C18 H18C 0.9800 . ?
C18 C17 1.521(9) . ?
C2 H2 0.9500 . ?
C10 H10A 0.9800 . ?
C10 H10B 0.9800 . ?
C10 H10C 0.9800 . ?
C10 C9 1.503(9) . ?
C6 H6A 0.9900 . ?
C6 H6B 0.9900 . ?
C6 C5 1.522(8) . ?
C14 H14 0.9500 . ?
C4 H4 0.9500 . ?
C12 H12 0.9500 . ?
C5 H5A 0.9900 . ?
C5 H5B 0.9900 . ?
C17 H17A 0.9900 . ?
C17 H17B 0.9900 . ?
C9 H9A 0.9900 . ?
C9 H9B 0.9900 . ?
C7 H7A 0.9900 . ?
C7 H7B 0.9900 . ?
C7 C8 1.503(9) . ?
C16 H16A 0.9900 . ?
C16 H16B 0.9900 . ?
C20 H20A 0.9800 . ?
C20 H20B 0.9800 . ?
C20 H20C 0.9800 . ?
C8 H8A 0.9800 . ?
C8 H8B 0.9800 . ?
C8 H8C 0.9800 . ?
O1 H1A 0.8500 . ?
O1 H1B 0.8499 . ?

loop_
_geom_torsion_atom_site_label_1
_geom_torsion_atom_site_label_2
_geom_torsion_atom_site_label_3
_geom_torsion_atom_site_label_4
_geom_torsion
_geom_torsion_site_symmetry_1
_geom_torsion_site_symmetry_2
_geom_torsion_site_symmetry_3
_geom_torsion_site_symmetry_4
_geom_torsion_publ_flag
Au1 C11 N7 C15 2.2(8) . . . . ?
Au1 C11 N7 C12 -175.4(4) . . . . ?
Au1 C11 N8 N9 176.0(4) . . . . ?
Au1 C11 N8 C17 -8.5(9) . . . . ?
N11 N12 C14 N10 0.1(7) . . . . ?
C11 N7 C15 C16 -109.3(6) . . . . ?
C11 N7 C12 N9 -1.0(7) . . . . ?
C11 N8 N9 C12 -0.7(7) . . . . ?
C11 N8 C17 C18 -100.1(7) . . . . ?
N4 C6 C5 N1 50.3(6) . . . . ?
N5 N6 C4 N4 0.6(6) . . . . ?
N2 N3 C2 N1 -0.7(7) . . . . ?
N7 C11 N8 N9 0.2(6) . . . . ?
N7 C11 N8 C17 175.7(5) . . . . ?
N7 C15 C16 N10 50.4(6) . . . . ?
N12 N11 C13 Au2 -177.9(4) . . . . ?
N12 N11 C13 N10 -0.7(6) . . . . ?
N12 N11 C19 C20 -62.0(7) . . . . ?
C3 N4 C6 C5 -100.7(6) . . . . ?
C3 N4 C4 N6 -0.6(6) . . . . ?
C3 N5 N6 C4 -0.5(6) . . . . ?
C3 N5 C9 C10 102.0(7) . . . . ?
N8 C11 N7 C15 178.1(5) . . . . ?
N8 C11 N7 C12 0.4(6) . . . . ?
N8 N9 C12 N7 1.0(6) . . . . ?
C13 N11 N12 C14 0.4(7) . . . . ?
C13 N11 C19 C20 113.1(7) . . . . ?
C13 N10 C14 N12 -0.5(7) . . . . ?
C13 N10 C16 C15 72.1(7) . . . . ?
C1 N1 C2 N3 0.8(7) . . . . ?
C1 N1 C5 C6 75.0(7) . . . . ?
C1 N2 N3 C2 0.3(7) . . . . ?
C1 N2 C7 C8 101.2(7) . . . . ?
C15 N7 C12 N9 -178.6(5) . . . . ?
N3 N2 C1 Au1 -172.6(4) . . . . ?
N3 N2 C1 N1 0.1(6) . . . . ?
N3 N2 C7 C8 -77.9(7) . . . . ?
C19 N11 N12 C14 176.1(5) . . . . ?
C19 N11 C13 Au2 6.9(8) . . . . ?
C19 N11 C13 N10 -175.9(5) . . . . ?
N6 N5 C3 Au2 -177.6(4) . . . . ?
N6 N5 C3 N4 0.2(6) . . . . ?
N6 N5 C9 C10 -71.3(7) . . . . ?
N9 N8 C17 C18 75.2(7) . . . . ?
C2 N1 C1 Au1 172.0(4) . . . . ?
C2 N1 C1 N2 -0.5(6) . . . . ?
C2 N1 C5 C6 -97.6(7) . . . . ?
C6 N4 C3 Au2 -6.9(8) . . . . ?
C6 N4 C3 N5 175.2(5) . . . . ?
C6 N4 C4 N6 -175.6(5) . . . . ?
C14 N10 C13 Au2 177.7(4) . . . . ?
C14 N10 C13 N11 0.7(6) . . . . ?
C14 N10 C16 C15 -105.5(6) . . . . ?
C4 N4 C3 Au2 178.2(4) . . . . ?
C4 N4 C3 N5 0.2(6) . . . . ?
C4 N4 C6 C5 73.4(6) . . . . ?
C12 N7 C15 C16 68.0(7) . . . . ?
C5 N1 C1 Au1 -1.7(8) . . . . ?
C5 N1 C1 N2 -174.2(5) . . . . ?
C5 N1 C2 N3 174.4(5) . . . . ?
C17 N8 N9 C12 -176.6(5) . . . . ?
C9 N5 C3 Au2 8.9(8) . . . . ?
C9 N5 C3 N4 -173.3(5) . . . . ?
C9 N5 N6 C4 173.6(5) . . . . ?
C7 N2 C1 Au1 8.3(8) . . . . ?
C7 N2 C1 N1 -178.9(5) . . . . ?
C7 N2 N3 C2 179.5(5) . . . . ?
C16 N10 C13 Au2 -0.2(8) . . . . ?
C16 N10 C13 N11 -177.2(5) . . . . ?
C16 N10 C14 N12 177.5(5) . . . . ?
